data_4088748
loop_
_publ_author_name
'Hering, Florian'
'Berthel, Johannes H. J.'
'Lubitz, Katharina'
'Paul, Ursula S. D.'
'Schneider, Heidi'
'H\"arterich, Marcel'
'Radius, Udo'

_publ_section_title
;
 Synthesis and Thermal Properties of Novel NHC-Stabilized Cobalt Carbonyl
 Nitrosyl Complexes
;
_journal_issue 17
_journal_name_full Organometallics
_journal_page_first 2806
_journal_paper_doi 10.1021/acs.organomet.6b00374
_journal_volume 35
_journal_year 2016
_chemical_formula_sum 'C7 H8 Co N3 O3'
_chemical_formula_weight 241.09
_space_group_crystal_system triclinic
_space_group_IT_number 2
_space_group_name_Hall '-P 1'
_space_group_name_H-M_alt 'P -1'
_atom_sites_solution_hydrogens geom
_audit_creation_method SHELXL-2014/7
_cell_angle_alpha 75.970(3)
_cell_angle_beta 71.492(3)
_cell_angle_gamma 76.530(3)
_cell_formula_units_Z 2
_cell_length_a 7.1478(6)
_cell_length_b 7.7630(6)
_cell_length_c 9.4028(8)
_cell_measurement_reflns_used 5633
_cell_measurement_temperature 100(2)
_cell_measurement_theta_max 26.111
_cell_measurement_theta_min 2.744
_cell_volume 473.05(7)
_computing_cell_refinement 'Saint-NT v. 7.23'
_computing_data_collection 'APEX2 ver. 2014.1 (Bruker AXS)'
_computing_data_reduction 'Saint-NT v. 7.23'
_computing_molecular_graphics 'XP ver. 5.1 (Bruker AXS, 1998)'
_computing_publication_material 'SHELXL-2014 (Sheldrick, 2014)'
_computing_structure_refinement 'SHELXL-2014/7 (Sheldrick, 2014)'
_computing_structure_solution 'SHELXL-2014 (Sheldrick, 2014)'
_diffrn_ambient_temperature 100(2)
_diffrn_measured_fraction_theta_full 0.999
_diffrn_measured_fraction_theta_max 0.999
_diffrn_measurement_device_type 'Bruker X8-APEX II'
_diffrn_measurement_method '\f and \w scans'
_diffrn_radiation_monochromator helios
_diffrn_radiation_source 'rotating anode'
_diffrn_radiation_type MoK\a
_diffrn_radiation_wavelength 0.71073
_diffrn_reflns_av_R_equivalents 0.0146
_diffrn_reflns_av_unetI/netI 0.0138
_diffrn_reflns_Laue_measured_fraction_full 0.999
_diffrn_reflns_Laue_measured_fraction_max 0.999
_diffrn_reflns_limit_h_max 8
_diffrn_reflns_limit_h_min -8
_diffrn_reflns_limit_k_max 9
_diffrn_reflns_limit_k_min -9
_diffrn_reflns_limit_l_max 11
_diffrn_reflns_limit_l_min -11
_diffrn_reflns_number 5979
_diffrn_reflns_point_group_measured_fraction_full 0.999
_diffrn_reflns_point_group_measured_fraction_max 0.999
_diffrn_reflns_theta_full 26.000
_diffrn_reflns_theta_max 26.132
_diffrn_reflns_theta_min 2.323
_exptl_absorpt_coefficient_mu 1.798
_exptl_absorpt_correction_T_max 0.7453
_exptl_absorpt_correction_T_min 0.6525
_exptl_absorpt_correction_type analytical
_exptl_absorpt_process_details 'Sadabs 2014/3 (Bruker 2014)'
_exptl_crystal_colour red
_exptl_crystal_density_diffrn 1.693
_exptl_crystal_description plate
_exptl_crystal_F_000 244
_exptl_crystal_size_max 0.181
_exptl_crystal_size_mid 0.162
_exptl_crystal_size_min 0.051
_refine_diff_density_max 0.765
_refine_diff_density_min -0.699
_refine_diff_density_rms 0.069
_refine_ls_extinction_method none
_refine_ls_goodness_of_fit_ref 1.074
_refine_ls_hydrogen_treatment constr
_refine_ls_matrix_type full
_refine_ls_number_parameters 129
_refine_ls_number_reflns 1882
_refine_ls_number_restraints 0
_refine_ls_restrained_S_all 1.074
_refine_ls_R_factor_all 0.0335
_refine_ls_R_factor_gt 0.0320
_refine_ls_shift/su_max 0.000
_refine_ls_shift/su_mean 0.000
_refine_ls_structure_factor_coef Fsqd
_refine_ls_weighting_details 'w=1/[\s^2^(Fo^2^)+(0.0296P)^2^+0.8096P] where P=(Fo^2^+2Fc^2^)/3'
_refine_ls_weighting_scheme calc
_refine_ls_wR_factor_gt 0.0772
_refine_ls_wR_factor_ref 0.0783
_reflns_Friedel_coverage 0.000
_reflns_number_gt 1801
_reflns_number_total 1882
_reflns_threshold_expression 'I > 2\s(I)'
_cod_data_source_file om6b00374_si_002.cif
_cod_data_source_block compound_15
_cod_database_code 4088748
_shelx_space_group_comment
;
The symmetry employed for this shelxl refinement is uniquely defined
by the following loop, which should always be used as a source of
symmetry information in preference to the above space-group names.
They are only intended as comments.
;
_shelx_estimated_absorpt_t_min 0.737
_shelx_estimated_absorpt_t_max 0.914

loop_
_space_group_symop_operation_xyz
'x, y, z'
'-x, -y, -z'

loop_
_atom_site_label
_atom_site_type_symbol
_atom_site_fract_x
_atom_site_fract_y
_atom_site_fract_z
_atom_site_U_iso_or_equiv
_atom_site_adp_type
_atom_site_occupancy
_atom_site_site_symmetry_order
_atom_site_calc_flag
_atom_site_refinement_flags_posn
_atom_site_refinement_flags_adp
Co1 Co 0.25650(5) 0.71846(4) 0.34793(4) 0.02754(13) Uani 1 1 d . .
O1 O 0.6289(3) 0.8535(3) 0.2138(2) 0.0366(5) Uani 1 1 d . .
N1 N 0.3110(3) 0.3650(2) 0.2481(2) 0.0173(4) Uani 1 1 d . .
C1 C 0.2621(3) 0.5466(3) 0.2224(2) 0.0159(4) Uani 1 1 d . .
O2 O 0.1826(3) 0.5597(2) 0.6660(2) 0.0314(4) Uani 1 1 d . .
N2 N 0.2227(3) 0.5862(2) 0.0853(2) 0.0162(4) Uani 1 1 d . .
C2 C 0.3008(3) 0.2941(3) 0.1302(3) 0.0203(4) Uani 1 1 d . .
H2 H 0.3278 0.1703 0.1231 0.024 Uiso 1 1 calc R U
N3 N 0.4830(3) 0.7952(3) 0.2668(2) 0.0288(5) Uani 1 1 d . .
O3 O -0.0702(3) 1.0136(2) 0.3227(2) 0.0323(4) Uani 1 1 d . .
C3 C 0.2457(3) 0.4332(3) 0.0278(3) 0.0198(4) Uani 1 1 d . .
H3 H 0.2262 0.4275 -0.0662 0.024 Uiso 1 1 calc R U
C4 C 0.3692(4) 0.2547(3) 0.3814(3) 0.0264(5) Uani 1 1 d . .
H4A H 0.3626 0.1285 0.3867 0.040 Uiso 1 1 calc R U
H4B H 0.2779 0.2959 0.4738 0.040 Uiso 1 1 calc R U
H4C H 0.5062 0.2654 0.3735 0.040 Uiso 1 1 calc R U
C7 C 0.0563(3) 0.8941(3) 0.3284(2) 0.0174(4) Uani 1 1 d . .
C6 C 0.2125(3) 0.6151(3) 0.5379(2) 0.0159(4) Uani 1 1 d . .
C5 C 0.1619(4) 0.7665(3) 0.0067(3) 0.0234(5) Uani 1 1 d . .
H5A H 0.1718 0.7624 -0.0989 0.035 Uiso 1 1 calc R U
H5B H 0.2497 0.8462 0.0071 0.035 Uiso 1 1 calc R U
H5C H 0.0233 0.8123 0.0587 0.035 Uiso 1 1 calc R U

loop_
_atom_site_aniso_label
_atom_site_aniso_U_11
_atom_site_aniso_U_22
_atom_site_aniso_U_33
_atom_site_aniso_U_23
_atom_site_aniso_U_13
_atom_site_aniso_U_12
Co1 0.0362(2) 0.02471(19) 0.0286(2) -0.01466(14) -0.01375(15) -0.00132(14)
O1 0.0303(10) 0.0308(10) 0.0463(12) -0.0136(9) 0.0009(9) -0.0098(8)
N1 0.0199(9) 0.0169(9) 0.0153(9) -0.0029(7) -0.0057(7) -0.0025(7)
C1 0.0155(10) 0.0175(10) 0.0146(10) -0.0026(8) -0.0036(8) -0.0039(8)
O2 0.0343(10) 0.0308(10) 0.0258(10) -0.0040(8) -0.0064(8) -0.0032(8)
N2 0.0175(9) 0.0171(9) 0.0138(9) -0.0024(7) -0.0044(7) -0.0029(7)
C2 0.0220(11) 0.0191(11) 0.0216(11) -0.0087(9) -0.0048(9) -0.0036(8)
N3 0.0367(12) 0.0221(10) 0.0283(11) -0.0091(9) -0.0101(9) -0.0003(9)
O3 0.0336(10) 0.0311(10) 0.0279(9) -0.0044(8) -0.0091(8) 0.0026(8)
C3 0.0204(11) 0.0238(11) 0.0174(10) -0.0085(9) -0.0047(8) -0.0039(9)
C4 0.0387(14) 0.0194(11) 0.0235(12) -0.0006(9) -0.0165(11) -0.0016(10)
C7 0.0202(11) 0.0171(10) 0.0140(10) -0.0022(8) -0.0040(8) -0.0033(9)
C6 0.0163(10) 0.0156(10) 0.0164(11) -0.0053(8) -0.0045(8) -0.0011(8)
C5 0.0314(13) 0.0205(11) 0.0183(11) 0.0001(9) -0.0109(10) -0.0025(9)

loop_
_atom_type_symbol
_atom_type_description
_atom_type_scat_dispersion_real
_atom_type_scat_dispersion_imag
_atom_type_scat_source
C C 0.0033 0.0016 'International Tables Vol C Tables 4.2.6.8 and 6.1.1.4'
H H 0.0000 0.0000 'International Tables Vol C Tables 4.2.6.8 and 6.1.1.4'
N N 0.0061 0.0033 'International Tables Vol C Tables 4.2.6.8 and 6.1.1.4'
O O 0.0106 0.0060 'International Tables Vol C Tables 4.2.6.8 and 6.1.1.4'
Co Co 0.3494 0.9721 'International Tables Vol C Tables 4.2.6.8 and 6.1.1.4'

loop_
_geom_angle_atom_site_label_1
_geom_angle_atom_site_label_2
_geom_angle_atom_site_label_3
_geom_angle
C6 Co1 N3 115.56(10)
C6 Co1 C7 108.66(10)
N3 Co1 C7 110.72(10)
C6 Co1 C1 110.01(9)
N3 Co1 C1 104.73(9)
C7 Co1 C1 106.78(9)
C1 N1 C2 111.37(18)
C1 N1 C4 125.46(18)
C2 N1 C4 123.17(19)
N1 C1 N2 103.66(18)
N1 C1 Co1 129.24(16)
N2 C1 Co1 127.07(16)
C1 N2 C3 111.64(18)
C1 N2 C5 125.20(18)
C3 N2 C5 123.16(18)
C3 C2 N1 106.81(19)
C3 C2 H2 126.6
N1 C2 H2 126.6
O1 N3 Co1 177.02(19)
C2 C3 N2 106.52(19)
C2 C3 H3 126.7
N2 C3 H3 126.7
N1 C4 H4A 109.5
N1 C4 H4B 109.5
H4A C4 H4B 109.5
N1 C4 H4C 109.5
H4A C4 H4C 109.5
H4B C4 H4C 109.5
O3 C7 Co1 175.0(2)
O2 C6 Co1 174.63(19)
N2 C5 H5A 109.5
N2 C5 H5B 109.5
H5A C5 H5B 109.5
N2 C5 H5C 109.5
H5A C5 H5C 109.5
H5B C5 H5C 109.5

loop_
_geom_bond_atom_site_label_1
_geom_bond_atom_site_label_2
_geom_bond_distance
Co1 C6 1.732(2)
Co1 N3 1.733(2)
Co1 C7 1.754(2)
Co1 C1 1.971(2)
O1 N3 1.149(3)
N1 C1 1.351(3)
N1 C2 1.380(3)
N1 C4 1.457(3)
C1 N2 1.354(3)
O2 C6 1.145(3)
N2 C3 1.377(3)
N2 C5 1.453(3)
C2 C3 1.336(3)
C2 H2 0.9500
O3 C7 1.139(3)
C3 H3 0.9500
C4 H4A 0.9800
C4 H4B 0.9800
C4 H4C 0.9800
C5 H5A 0.9800
C5 H5B 0.9800
C5 H5C 0.9800
